data_4322997
loop_
_publ_author_name
'Hany Hassaballa'
'Jonathan W. Steed'
'Peter C. Junk'
'Mark R. J. Elsegood'

_publ_section_title
;
 Formation of Lanthanide and Actinide Oxonium Ion Complexes with Crown
 Ethers from a Liquid Clathrate Medium
;
_journal_name_full 'Inorganic Chemistry'
_journal_page_first 4666
_journal_page_last 4671
_journal_paper_doi 10.1021/ic9802597
_journal_volume 37
_journal_year 1998
_chemical_formula_sum 'C10 H36 Cl3 O13 Yb'
_chemical_formula_weight 643.78
_chemical_name_common 'compound 5'
_chemical_name_systematic
; 
 ? 
;
_space_group_IT_number 14
_symmetry_cell_setting monoclinic
_symmetry_space_group_name_Hall '-P 2yn'
_symmetry_space_group_name_H-M 'P 1 21/n 1'
_atom_sites_solution_hydrogens geom
_atom_sites_solution_primary direct
_atom_sites_solution_secondary difmap
_audit_creation_method SHELXL-97
_cell_angle_alpha 90.00
_cell_angle_beta 92.643(1)
_cell_angle_gamma 90.00
_cell_formula_units_Z 4
_cell_length_a 9.1740(3)
_cell_length_b 17.1900(3)
_cell_length_c 15.2450(5)
_cell_measurement_temperature 293(2)
_cell_volume 2401.60(12)
_computing_molecular_graphics 'RES2INS (Barbour, 1995)'
_computing_structure_refinement 'SHELXL-97 (Sheldrick, 1997)'
_computing_structure_solution 'SHELXS-97 (Sheldrick, 1990)'
_diffrn_ambient_temperature 293(2)
_diffrn_measured_fraction_theta_full 0.957
_diffrn_measured_fraction_theta_max 0.957
_diffrn_measurement_device_type KappaCCD
_diffrn_radiation_monochromator graphite
_diffrn_radiation_source 'fine-focus sealed tube'
_diffrn_radiation_type MoK\a
_diffrn_radiation_wavelength 0.71070
_diffrn_reflns_av_R_equivalents 0.0520
_diffrn_reflns_av_sigmaI/netI 0.0423
_diffrn_reflns_limit_h_max 10
_diffrn_reflns_limit_h_min 0
_diffrn_reflns_limit_k_max 20
_diffrn_reflns_limit_k_min 0
_diffrn_reflns_limit_l_max 18
_diffrn_reflns_limit_l_min -18
_diffrn_reflns_number 27012
_diffrn_reflns_theta_full 25.00
_diffrn_reflns_theta_max 25.00
_diffrn_reflns_theta_min 3.75
_exptl_absorpt_coefficient_mu 4.279
_exptl_crystal_colour colourless
_exptl_crystal_density_diffrn 1.781
_exptl_crystal_density_method 'not measured'
_exptl_crystal_description needle
_exptl_crystal_F_000 1284
_exptl_crystal_size_max 0.4
_exptl_crystal_size_mid 0.1
_exptl_crystal_size_min 0.1
_refine_diff_density_max 0.871
_refine_diff_density_min -1.088
_refine_diff_density_rms 0.130
_refine_ls_extinction_method none
_refine_ls_goodness_of_fit_ref 1.027
_refine_ls_hydrogen_treatment mixed
_refine_ls_matrix_type full
_refine_ls_number_parameters 326
_refine_ls_number_reflns 4191
_refine_ls_number_restraints 6
_refine_ls_restrained_S_all 1.027
_refine_ls_R_factor_all 0.0409
_refine_ls_R_factor_gt 0.0332
_refine_ls_shift/su_max 0.010
_refine_ls_shift/su_mean 0.001
_refine_ls_structure_factor_coef Fsqd
_refine_ls_weighting_details 'w=1/[\s^2^(Fo^2^)+(0.0360P)^2^+9.6393P] where P=(Fo^2^+2Fc^2^)/3'
_refine_ls_weighting_scheme calc
_refine_ls_wR_factor_gt 0.0811
_refine_ls_wR_factor_ref 0.0865
_reflns_number_gt 3633
_reflns_number_total 4191
_reflns_threshold_expression >2sigma(I)
_cod_data_source_file ic9802597_3.cif
_cod_data_source_block hh13
_cod_depositor_comments
;
The following automatic conversions were performed:

'_refine_ls_weighting_scheme' value 'calc
w=1/[\s^2^(Fo^2^)+(0.0360P)^2^+9.6393P] where P=(Fo^2^+2Fc^2^)/3' was
changed to 'calc'. New tag '_refine_ls_weighting_details' was
created. The value of the new tag was set to
'w=1/[\s^2^(Fo^2^)+(0.0360P)^2^+9.6393P] where P=(Fo^2^+2Fc^2^)/3'.

Automatic conversion script
Id: cif_fix_values 3143 2015-03-26 13:38:13Z robertas 
;
_cod_database_code 4322997

loop_
_symmetry_equiv_pos_as_xyz
'x, y, z'
'-x+1/2, y+1/2, -z+1/2'
'-x, -y, -z'
'x-1/2, -y-1/2, z-1/2'

loop_
_atom_site_label
_atom_site_type_symbol
_atom_site_fract_x
_atom_site_fract_y
_atom_site_fract_z
_atom_site_U_iso_or_equiv
_atom_site_adp_type
_atom_site_occupancy
_atom_site_calc_flag
_atom_site_refinement_flags
_atom_site_disorder_assembly
_atom_site_disorder_group
Yb1 Yb 0.35643(2) -0.681877(12) 0.721935(14) 0.02190(10) Uani 1 d . . .
Cl1 Cl 0.19144(18) -0.74353(10) 0.43934(10) 0.0480(4) Uani 1 d . . .
Cl2 Cl 0.1633(2) -0.67207(10) 0.99427(11) 0.0491(4) Uani 1 d . . .
Cl3 Cl 0.85108(17) -0.66118(12) 0.66886(13) 0.0531(4) Uani 1 d . . .
O1 O 0.3034(5) -0.8116(2) 0.7380(3) 0.0396(10) Uani 1 d . . .
O2 O 0.1290(4) -0.6958(2) 0.7943(3) 0.0366(10) Uani 1 d . . .
O3 O 0.2803(4) -0.5552(2) 0.7470(3) 0.0388(10) Uani 1 d . . .
O4 O 0.4133(5) -0.6699(3) 0.8703(3) 0.0400(10) Uani 1 d . . .
O5 O 0.1709(5) -0.6603(3) 0.6152(3) 0.0441(11) Uani 1 d . . .
O6 O 0.5876(4) -0.7446(2) 0.7454(3) 0.0358(9) Uani 1 d . . .
O7 O 0.5367(5) -0.5922(3) 0.6849(4) 0.0562(14) Uani 1 d . . .
O8 O 0.4324(5) -0.7309(3) 0.5875(3) 0.0429(11) Uani 1 d . . .
O1A O 0.3339(8) -0.4622(5) 0.8923(4) 0.0450(17) Uani 0.767(9) d P A 1
O2A O 0.5566(7) -0.4474(4) 0.7642(5) 0.061(2) Uani 0.767(9) d P A 1
O3A O 0.3492(8) -0.3888(4) 0.6357(5) 0.062(2) Uani 0.767(9) d P A 1
O4A O 0.0914(7) -0.4649(3) 0.6341(4) 0.0717(16) Uani 1 d . A 1
O5A O 0.0557(9) -0.4386(4) 0.8126(5) 0.0416(19) Uani 0.767(9) d P A 1
O11A O 0.404(9) -0.421(2) 0.930(4) 0.16(3) Uani 0.233(9) d P A 2
O12A O 0.484(4) -0.3829(18) 0.766(2) 0.097(11) Uani 0.233(9) d P A 2
O13A O 0.407(3) -0.4540(17) 0.5948(17) 0.073(8) Uani 0.233(9) d P A 2
O15A O 0.003(6) -0.471(3) 0.847(6) 0.17(3) Uani 0.233(9) d P A 2
C1A C 0.4604(18) -0.4123(13) 0.9096(11) 0.074(6) Uani 0.767(9) d P A 1
C2A C 0.5818(11) -0.4476(7) 0.8607(7) 0.056(3) Uani 0.767(9) d P A 1
H2A1 H 0.6711 -0.4194 0.8755 0.067 Uiso 1 calc R A 1
H2A2 H 0.5958 -0.5009 0.8803 0.067 Uiso 1 calc R A 1
C3A C 0.5704(12) -0.3756(6) 0.7224(13) 0.070(5) Uani 0.767(9) d P A 1
H3A1 H 0.6727 -0.3617 0.7203 0.084 Uiso 1 calc R A 1
H3A2 H 0.5213 -0.3355 0.7548 0.084 Uiso 1 calc R A 1
C4A C 0.5015(11) -0.3820(5) 0.6286(8) 0.083(3) Uani 1 d . A 1
H4A1 H 0.5242 -0.3360 0.5949 0.100 Uiso 1 calc R A 1
H4A2 H 0.5393 -0.4272 0.5992 0.100 Uiso 1 calc R A 1
C5A C 0.2859(15) -0.4169(9) 0.5571(8) 0.117(4) Uani 1 d . A 1
H5A1 H 0.3216 -0.4689 0.5456 0.141 Uiso 1 calc R A 1
H5A2 H 0.3109 -0.3834 0.5088 0.141 Uiso 1 calc R A 1
C6A C 0.1322(11) -0.4184(6) 0.5647(5) 0.076(3) Uani 1 d . A 1
H6A1 H 0.0974 -0.3658 0.5735 0.091 Uiso 1 calc R A 1
H6A2 H 0.0864 -0.4379 0.5104 0.091 Uiso 1 calc R A 1
C7A C -0.0444(10) -0.4492(6) 0.6644(7) 0.051(3) Uani 0.767(9) d P A 1
H7A1 H -0.1184 -0.4753 0.6277 0.062 Uiso 0.767(9) calc PR A 1
H7A2 H -0.0628 -0.3937 0.6614 0.062 Uiso 0.767(9) calc PR A 1
C8A C -0.0527(8) -0.4768(5) 0.7585(7) 0.064(2) Uani 1 d . A 1
H8A1 H -0.1487 -0.4655 0.7795 0.077 Uiso 1 calc R A 1
H8A2 H -0.0377 -0.5326 0.7612 0.077 Uiso 1 calc R A 1
C9A C 0.0739(13) -0.4713(6) 0.8972(7) 0.046(3) Uani 0.767(9) d P A 1
H9A1 H 0.0813 -0.5275 0.8929 0.056 Uiso 0.767(9) calc PR A 1
H9A2 H -0.0096 -0.4589 0.9314 0.056 Uiso 0.767(9) calc PR A 1
C10A C 0.2078(10) -0.4394(4) 0.9404(5) 0.060(2) Uani 1 d . A 1
H10A H 0.2015 -0.3831 0.9425 0.072 Uiso 1 calc R A 1
H10B H 0.2182 -0.4586 1.0002 0.072 Uiso 1 calc R A 1
C11A C 0.430(4) -0.4727(16) 0.8882(19) 0.038(7) Uani 0.233(9) d PU A 2
C12A C 0.564(4) -0.399(2) 0.829(3) 0.062(11) Uani 0.233(9) d P A 2
C13A C 0.545(5) -0.423(4) 0.696(3) 0.086(15) Uani 0.233(9) d P A 2
C17A C 0.046(4) -0.4726(17) 0.7032(17) 0.046(9) Uani 0.233(9) d P A 2
C19A C 0.134(3) -0.4351(16) 0.868(2) 0.031(6) Uani 0.233(9) d P A 2

loop_
_atom_site_aniso_label
_atom_site_aniso_U_11
_atom_site_aniso_U_22
_atom_site_aniso_U_33
_atom_site_aniso_U_23
_atom_site_aniso_U_13
_atom_site_aniso_U_12
Yb1 0.01988(15) 0.02311(15) 0.02258(14) -0.00121(9) -0.00035(9) 0.00187(8)
Cl1 0.0456(9) 0.0661(11) 0.0311(8) -0.0031(7) -0.0115(7) -0.0109(8)
Cl2 0.0487(10) 0.0614(11) 0.0384(9) -0.0005(7) 0.0149(7) -0.0084(8)
Cl3 0.0248(8) 0.0727(12) 0.0620(11) 0.0061(9) 0.0039(7) -0.0017(8)
O1 0.041(2) 0.023(2) 0.055(3) 0.0015(18) 0.010(2) -0.0015(17)
O2 0.027(2) 0.044(2) 0.039(2) 0.0023(18) 0.0034(18) -0.0010(17)
O3 0.036(2) 0.027(2) 0.054(3) -0.0051(19) 0.007(2) 0.0065(17)
O4 0.033(2) 0.059(3) 0.028(2) -0.0077(19) -0.0020(18) 0.010(2)
O5 0.035(2) 0.067(3) 0.030(2) -0.006(2) -0.0081(19) 0.015(2)
O6 0.025(2) 0.050(3) 0.033(2) 0.0039(18) 0.0025(17) 0.0078(18)
O7 0.041(3) 0.035(2) 0.095(4) 0.002(2) 0.026(3) -0.002(2)
O8 0.036(2) 0.064(3) 0.028(2) -0.014(2) 0.0021(18) 0.014(2)
O1A 0.048(5) 0.043(4) 0.044(4) -0.009(3) -0.002(3) -0.006(3)
O2A 0.046(4) 0.049(4) 0.088(6) -0.022(4) 0.007(4) -0.005(3)
O3A 0.077(5) 0.059(4) 0.051(4) 0.007(3) 0.013(4) 0.012(4)
O4A 0.071(4) 0.070(4) 0.074(4) -0.003(3) -0.003(3) 0.001(3)
O5A 0.048(5) 0.027(3) 0.051(4) 0.004(3) 0.020(4) -0.002(3)
O11A 0.32(9) 0.021(17) 0.14(5) 0.04(2) -0.02(5) 0.00(3)
O12A 0.13(3) 0.07(2) 0.09(2) 0.043(18) 0.00(2) -0.01(2)
O13A 0.046(14) 0.11(2) 0.063(16) -0.022(15) 0.017(12) -0.003(14)
O15A 0.10(4) 0.09(3) 0.32(10) -0.07(5) -0.02(5) -0.01(3)
C1A 0.062(8) 0.112(17) 0.045(7) -0.021(8) -0.007(6) -0.028(8)
C2A 0.043(6) 0.059(7) 0.063(7) -0.015(6) -0.015(5) -0.003(5)
C3A 0.037(6) 0.020(5) 0.155(16) -0.008(7) 0.023(7) -0.007(4)
C4A 0.082(7) 0.054(5) 0.120(9) 0.021(5) 0.075(7) 0.004(5)
C5A 0.122(11) 0.144(11) 0.083(9) 0.047(8) -0.013(8) -0.003(9)
C6A 0.091(7) 0.096(7) 0.040(5) 0.003(4) -0.010(5) -0.011(6)
C7A 0.030(5) 0.047(5) 0.075(7) 0.001(5) -0.017(5) 0.016(4)
C8A 0.030(4) 0.059(5) 0.104(7) 0.003(5) 0.001(4) -0.002(3)
C9A 0.053(7) 0.039(5) 0.050(6) 0.009(5) 0.029(5) -0.003(5)
C10A 0.091(6) 0.045(4) 0.046(5) -0.001(3) 0.023(4) 0.015(4)
C11A 0.033(13) 0.036(13) 0.040(13) -0.019(10) -0.031(11) 0.015(11)
C12A 0.07(2) 0.023(17) 0.09(3) -0.017(17) -0.04(2) 0.018(15)
C13A 0.09(3) 0.12(4) 0.04(2) 0.04(3) -0.01(2) 0.03(3)
C17A 0.08(2) 0.050(17) 0.013(13) 0.010(11) 0.026(15) 0.000(16)
C19A 0.022(14) 0.037(16) 0.033(16) -0.004(12) 0.002(14) -0.002(11)

loop_
_atom_type_symbol
_atom_type_description
_atom_type_scat_dispersion_real
_atom_type_scat_dispersion_imag
_atom_type_scat_source
C C 0.0033 0.0016 'International Tables Vol C Tables 4.2.6.8 and 6.1.1.4'
H H 0.0000 0.0000 'International Tables Vol C Tables 4.2.6.8 and 6.1.1.4'
O O 0.0106 0.0060 'International Tables Vol C Tables 4.2.6.8 and 6.1.1.4'
Cl Cl 0.1484 0.1585 'International Tables Vol C Tables 4.2.6.8 and 6.1.1.4'
Yb Yb -0.3850 5.5486 'International Tables Vol C Tables 4.2.6.8 and 6.1.1.4'

loop_
_geom_angle_atom_site_label_1
_geom_angle_atom_site_label_2
_geom_angle_atom_site_label_3
_geom_angle
_geom_angle_site_symmetry_1
_geom_angle_site_symmetry_3
_geom_angle_publ_flag
O1 Yb1 O4 91.23(17) . . ?
O1 Yb1 O3 145.59(16) . . ?
O4 Yb1 O3 79.11(15) . . ?
O1 Yb1 O5 94.43(17) . . ?
O4 Yb1 O5 142.70(15) . . ?
O3 Yb1 O5 75.55(16) . . ?
O1 Yb1 O7 144.85(16) . . ?
O4 Yb1 O7 92.69(18) . . ?
O3 Yb1 O7 69.19(15) . . ?
O5 Yb1 O7 103.17(19) . . ?
O1 Yb1 O8 79.53(16) . . ?
O4 Yb1 O8 145.49(14) . . ?
O3 Yb1 O8 125.62(16) . . ?
O5 Yb1 O8 71.62(15) . . ?
O7 Yb1 O8 77.60(17) . . ?
O1 Yb1 O6 74.77(15) . . ?
O4 Yb1 O6 74.60(14) . . ?
O3 Yb1 O6 131.99(15) . . ?
O5 Yb1 O6 142.26(15) . . ?
O7 Yb1 O6 72.69(15) . . ?
O8 Yb1 O6 70.89(14) . . ?
O1 Yb1 O2 70.32(15) . . ?
O4 Yb1 O2 73.89(15) . . ?
O3 Yb1 O2 75.27(15) . . ?
O5 Yb1 O2 73.49(15) . . ?
O7 Yb1 O2 143.82(15) . . ?
O8 Yb1 O2 131.24(15) . . ?
O6 Yb1 O2 131.71(14) . . ?
C10A O1A C1A 113.3(10) . . ?
C3A O2A C2A 116.3(10) . . ?
C5A O3A C4A 109.8(9) . . ?
C7A O4A C6A 114.9(8) . . ?
C9A O5A C8A 113.3(8) . . ?
C12A O12A C13A 104(4) . . ?
O1A C1A C2A 106.0(13) . . ?
O2A C2A C1A 114.1(10) . . ?
O2A C3A C4A 108.6(9) . . ?
O3A C4A C3A 107.5(8) . . ?
O3A C5A C6A 108.2(11) . . ?
O4A C6A C5A 112.0(9) . . ?
O4A C7A C8A 110.0(7) . . ?
O5A C8A C7A 109.8(7) . . ?
O5A C9A C10A 108.7(10) . . ?
O1A C10A C9A 110.0(7) . . ?
O11A C11A C12A 84(4) . . ?
O12A C12A C11A 98(3) . . ?

loop_
_geom_bond_atom_site_label_1
_geom_bond_atom_site_label_2
_geom_bond_distance
_geom_bond_site_symmetry_2
_geom_bond_publ_flag
Yb1 O1 2.297(4) . ?
Yb1 O4 2.307(4) . ?
Yb1 O3 2.324(4) . ?
Yb1 O5 2.329(4) . ?
Yb1 O7 2.349(4) . ?
Yb1 O8 2.352(4) . ?
Yb1 O6 2.391(4) . ?
Yb1 O2 2.417(4) . ?
O1A C10A 1.451(11) . ?
O1A C1A 1.458(19) . ?
O2A C3A 1.397(15) . ?
O2A C2A 1.479(13) . ?
O3A C5A 1.394(14) . ?
O3A C4A 1.411(11) . ?
O4A C7A 1.375(10) . ?
O4A C6A 1.392(10) . ?
O5A C9A 1.411(14) . ?
O5A C8A 1.423(13) . ?
O11A C11A 1.12(6) . ?
O12A C12A 1.22(5) . ?
O12A C13A 1.41(6) . ?
O15A C19A 1.37(5) . ?
C1A C2A 1.50(2) . ?
C3A C4A 1.541(19) . ?
C5A C6A 1.420(15) . ?
C7A C8A 1.516(14) . ?
C9A C10A 1.473(15) . ?
C11A C12A 2.01(6) . ?

loop_
_geom_torsion_atom_site_label_1
_geom_torsion_atom_site_label_2
_geom_torsion_atom_site_label_3
_geom_torsion_atom_site_label_4
_geom_torsion
_geom_torsion_site_symmetry_1
_geom_torsion_site_symmetry_2
_geom_torsion_site_symmetry_3
_geom_torsion_site_symmetry_4
_geom_torsion_publ_flag
C10A O1A C1A C2A 175.7(10) . . . . ?
C3A O2A C2A C1A 73.9(13) . . . . ?
O1A C1A C2A O2A 64.5(15) . . . . ?
C2A O2A C3A C4A -165.0(8) . . . . ?
C5A O3A C4A C3A -162.9(9) . . . . ?
O2A C3A C4A O3A 69.6(10) . . . . ?
C4A O3A C5A C6A -176.4(8) . . . . ?
C7A O4A C6A C5A 158.8(10) . . . . ?
O3A C5A C6A O4A -58.9(13) . . . . ?
C6A O4A C7A C8A -156.6(8) . . . . ?
C9A O5A C8A C7A -168.7(7) . . . . ?
O4A C7A C8A O5A 59.4(9) . . . . ?
C8A O5A C9A C10A 167.8(7) . . . . ?
C1A O1A C10A C9A 159.0(11) . . . . ?
O5A C9A C10A O1A -63.3(9) . . . . ?
C13A O12A C12A C11A -106(4) . . . . ?
O11A C11A C12A O12A -99(5) . . . . ?
